data_4350418
loop_
_publ_author_name
'Nomura, Mitsushiro'
'Cauchy, Thomas'
'Geoffroy, Michel'
'Adkine, Prashant'
'Fourmigu\'e, Marc'

_publ_section_title
;
 [CpNi(dithiolene)] (and diselenolene) neutral radical complexes.
;
_journal_issue 20
_journal_name_full 'Inorganic chemistry'
_journal_page_first 8194
_journal_page_last 8204
_journal_paper_doi 10.1021/ic0608546
_journal_volume 45
_journal_year 2006
_chemical_formula_sum 'C9 H9 Ni S4'
_chemical_formula_weight 304.11
_chemical_name_common CpNi(dddt)
_space_group_IT_number 4
_space_group_name_Hall 'P 2yb'
_space_group_name_H-M_alt 'P 1 21 1'
_symmetry_cell_setting monoclinic
_symmetry_space_group_name_H-M 'P 1 21 1'
_atom_sites_solution_hydrogens geom
_atom_sites_solution_primary direct
_atom_sites_solution_secondary difmap
_audit_creation_method SHELXL-97
_cell_angle_alpha 90.00
_cell_angle_beta 105.119(10)
_cell_angle_gamma 90.00
_cell_formula_units_Z 8
_cell_length_a 9.1045(8)
_cell_length_b 20.766(2)
_cell_length_c 12.3642(11)
_cell_measurement_reflns_used 8000
_cell_measurement_temperature 293(2)
_cell_measurement_theta_max 25.9
_cell_measurement_theta_min 1.95
_cell_volume 2256.7(4)
_computing_cell_refinement 'SELECT, CELL, Stoe-IPDS'
_computing_data_collection 'EXPOSE, Stoe-IPDS'
_computing_data_reduction 'INTEGRATE, Stoe-IPDS'
_computing_structure_refinement 'SHELXL-97 (Sheldrick, 1997)'
_computing_structure_solution 'SHELXS-97 (Sheldrick, 1997)'
_diffrn_ambient_temperature 293(2)
_diffrn_detector_area_resol_mean 6.66
_diffrn_measured_fraction_theta_full 0.984
_diffrn_measured_fraction_theta_max 0.984
_diffrn_measurement_device_type 'Stoe Image Plate'
_diffrn_measurement_method 'oscillation, phi incr. 1.1 deg.'
_diffrn_radiation_monochromator graphite
_diffrn_radiation_source 'fine-focus sealed tube'
_diffrn_radiation_type MoK\a
_diffrn_radiation_wavelength 0.71073
_diffrn_reflns_av_R_equivalents 0.0475
_diffrn_reflns_av_sigmaI/netI 0.0576
_diffrn_reflns_limit_h_max 10
_diffrn_reflns_limit_h_min -11
_diffrn_reflns_limit_k_max 25
_diffrn_reflns_limit_k_min -25
_diffrn_reflns_limit_l_max 15
_diffrn_reflns_limit_l_min -15
_diffrn_reflns_number 17675
_diffrn_reflns_theta_full 25.89
_diffrn_reflns_theta_max 25.89
_diffrn_reflns_theta_min 1.96
_exptl_absorpt_coefficient_mu 2.413
_exptl_absorpt_correction_T_max 0.5297
_exptl_absorpt_correction_T_min 0.4466
_exptl_absorpt_correction_type multi-scan
_exptl_absorpt_process_details
;
[c.f. r.h. blessing, acta cryst. (1995), a51, 33-38]
;
_exptl_crystal_colour black
_exptl_crystal_density_diffrn 1.790
_exptl_crystal_density_method 'not measured'
_exptl_crystal_description plate
_exptl_crystal_F_000 1240
_exptl_crystal_size_max 0.56
_exptl_crystal_size_mid 0.48
_exptl_crystal_size_min 0.08
_refine_diff_density_max 0.503
_refine_diff_density_min -0.550
_refine_diff_density_rms 0.090
_refine_ls_abs_structure_details 'Flack H D (1983), Acta Cryst. A39, 876-881'
_refine_ls_abs_structure_Flack 0.554(19)
_refine_ls_extinction_method none
_refine_ls_goodness_of_fit_ref 0.923
_refine_ls_hydrogen_treatment constr
_refine_ls_matrix_type full
_refine_ls_number_parameters 506
_refine_ls_number_reflns 8598
_refine_ls_number_restraints 1
_refine_ls_restrained_S_all 0.923
_refine_ls_R_factor_all 0.0548
_refine_ls_R_factor_gt 0.0374
_refine_ls_shift/su_max 0.025
_refine_ls_shift/su_mean 0.004
_refine_ls_structure_factor_coef Fsqd
_refine_ls_weighting_details 'calc w=1/[\s^2^(Fo^2^)+(0.0502P)^2^+0.0000P] where P=(Fo^2^+2Fc^2^)/3'
_refine_ls_weighting_scheme calc
_refine_ls_wR_factor_gt 0.0855
_refine_ls_wR_factor_ref 0.0905
_reflns_number_gt 6362
_reflns_number_total 8598
_reflns_threshold_expression >2sigma(I)
_cod_data_source_file ic0608546si20060517_102231.cif
_cod_data_source_block mn27
_cod_original_cell_volume 2256.8(4)
_cod_original_sg_symbol_H-M P2(1)
_cod_database_code 4350418

loop_
_symmetry_equiv_pos_as_xyz
'x, y, z'
'-x, y+1/2, -z'

loop_
_atom_site_label
_atom_site_type_symbol
_atom_site_fract_x
_atom_site_fract_y
_atom_site_fract_z
_atom_site_U_iso_or_equiv
_atom_site_adp_type
_atom_site_occupancy
_atom_site_symmetry_multiplicity
_atom_site_calc_flag
_atom_site_refinement_flags
C9D C 0.8459(11) 0.6471(5) 0.4424(9) 0.047(2) Uani 1 1 d .
H9D H 0.7413 0.6439 0.4120 0.057 Uiso 1 1 calc R
C8D C 0.9177(9) 0.6614(3) 0.5506(6) 0.0488(17) Uani 1 1 d .
H8D H 0.8680 0.6676 0.6066 0.059 Uiso 1 1 calc R
C7D C 1.0732(13) 0.6658(4) 0.5672(8) 0.047(2) Uani 1 1 d .
H7D H 1.1439 0.6767 0.6337 0.057 Uiso 1 1 calc R
C5D C 0.9607(13) 0.6377(4) 0.3835(8) 0.065(3) Uani 1 1 d .
H5D H 0.9470 0.6257 0.3090 0.077 Uiso 1 1 calc R
C6D C 1.1042(12) 0.6511(5) 0.4668(12) 0.061(3) Uani 1 1 d .
H6D H 1.2004 0.6498 0.4540 0.073 Uiso 1 1 calc R
C7B C 1.0250(12) 0.6585(5) 1.0408(9) 0.057(3) Uani 1 1 d .
H7B H 1.0431 0.6718 1.1149 0.068 Uiso 1 1 calc R
C5B C 1.0624(8) 0.6220(3) 0.8772(6) 0.0486(17) Uani 1 1 d .
H5B H 1.1108 0.6063 0.8250 0.058 Uiso 1 1 calc R
C8B C 0.8769(11) 0.6470(5) 0.9649(9) 0.051(3) Uani 1 1 d .
H8B H 0.7829 0.6527 0.9801 0.062 Uiso 1 1 calc R
C5C C 0.4411(8) 0.5014(3) 0.8744(6) 0.0476(17) Uani 1 1 d .
H5C H 0.3988 0.5164 0.9304 0.057 Uiso 1 1 calc R
C9B C 0.9037(10) 0.6252(4) 0.8618(8) 0.0442(19) Uani 1 1 d .
H9B H 0.8298 0.6150 0.7965 0.053 Uiso 1 1 calc R
C4D C 1.1653(16) 0.3142(7) 0.6384(10) 0.065(3) Uani 1 1 d .
H4D1 H 1.2097 0.2719 0.6365 0.078 Uiso 1 1 calc R
H4D2 H 1.2347 0.3393 0.6959 0.078 Uiso 1 1 calc R
C3C C 0.3398(12) 0.8157(5) 0.6197(11) 0.055(3) Uani 1 1 d .
H3C1 H 0.2642 0.7866 0.5756 0.065 Uiso 1 1 calc R
H3C2 H 0.2918 0.8574 0.6201 0.065 Uiso 1 1 calc R
C6B C 1.1365(12) 0.6462(5) 0.9840(9) 0.052(3) Uani 1 1 d .
H6B H 1.2406 0.6528 1.0117 0.063 Uiso 1 1 calc R
C4C C 0.4685(14) 0.8225(4) 0.5643(10) 0.050(2) Uani 1 1 d .
H4C1 H 0.5511 0.8465 0.6129 0.060 Uiso 1 1 calc R
H4C2 H 0.4335 0.8462 0.4948 0.060 Uiso 1 1 calc R
C4B C 1.1541(14) 0.3052(5) 1.1405(10) 0.057(3) Uani 1 1 d .
H4B1 H 1.1875 0.2610 1.1384 0.068 Uiso 1 1 calc R
H4B2 H 1.2386 0.3299 1.1855 0.068 Uiso 1 1 calc R
C3B C 1.0204(16) 0.3075(5) 1.1954(10) 0.065(3) Uani 1 1 d .
H3B1 H 1.0516 0.2855 1.2670 0.078 Uiso 1 1 calc R
H3B2 H 0.9365 0.2833 1.1486 0.078 Uiso 1 1 calc R
C4A C 1.3371(13) 0.8087(5) 1.1011(12) 0.065(3) Uani 1 1 d .
H4A1 H 1.2834 0.7781 1.0454 0.077 Uiso 1 1 calc R
H4A2 H 1.2759 0.8475 1.0934 0.077 Uiso 1 1 calc R
C3D C 1.0139(18) 0.3074(6) 0.6681(12) 0.081(4) Uani 1 1 d .
H3D1 H 1.0352 0.2885 0.7422 0.097 Uiso 1 1 calc R
H3D2 H 0.9538 0.2763 0.6166 0.097 Uiso 1 1 calc R
C6A C 1.6507(13) 0.4842(5) 1.3163(10) 0.060(3) Uani 1 1 d .
H6A H 1.7543 0.4893 1.3492 0.072 Uiso 1 1 calc R
C8C C 0.4690(14) 0.4668(5) 0.7111(9) 0.063(3) Uani 1 1 d .
H8C H 0.4489 0.4532 0.6370 0.075 Uiso 1 1 calc R
C3A C 1.4870(15) 0.8248(4) 1.0774(10) 0.061(3) Uani 1 1 d .
H3A1 H 1.5407 0.8559 1.1323 0.073 Uiso 1 1 calc R
H3A2 H 1.4682 0.8446 1.0040 0.073 Uiso 1 1 calc R
C7A C 1.5826(8) 0.4673(3) 1.2030(6) 0.0470(17) Uani 1 1 d .
H7A H 1.6331 0.4610 1.1475 0.056 Uiso 1 1 calc R
C7C C 0.6152(11) 0.4767(5) 0.7845(13) 0.073(4) Uani 1 1 d .
H7C H 0.7074 0.4709 0.7667 0.088 Uiso 1 1 calc R
C5A C 1.5411(16) 0.4914(5) 1.3662(9) 0.075(4) Uani 1 1 d .
H5A H 1.5552 0.5024 1.4412 0.090 Uiso 1 1 calc R
C6C C 0.5982(10) 0.4957(5) 0.8823(10) 0.055(2) Uani 1 1 d .
H6C H 0.6766 0.5040 0.9459 0.066 Uiso 1 1 calc R
C8A C 1.4256(13) 0.4617(5) 1.1900(11) 0.056(3) Uani 1 1 d .
H8A H 1.3544 0.4480 1.1257 0.067 Uiso 1 1 calc R
C9C C 0.3608(12) 0.4809(5) 0.7686(10) 0.049(2) Uani 1 1 d .
H9C H 0.2558 0.4773 0.7418 0.059 Uiso 1 1 calc R
C9A C 1.3953(14) 0.4797(6) 1.2881(11) 0.064(4) Uani 1 1 d .
H9A H 1.3001 0.4837 1.3019 0.077 Uiso 1 1 calc R
S1D S 0.9075(2) 0.51058(11) 0.6208(2) 0.0431(6) Uani 1 1 d .
S2C S 0.5387(2) 0.61134(11) 0.6172(2) 0.0410(5) Uani 1 1 d .
S1A S 1.5946(2) 0.61631(11) 1.1305(2) 0.0416(5) Uani 1 1 d .
S2A S 1.3797(2) 0.63557(11) 1.28212(19) 0.0504(6) Uani 1 1 d .
S1B S 0.9603(2) 0.51403(11) 1.1347(2) 0.0416(5) Uani 1 1 d .
S2B S 1.0705(2) 0.47231(11) 0.93066(17) 0.0472(5) Uani 1 1 d .
S1C S 0.4347(2) 0.65065(10) 0.82481(16) 0.0429(5) Uani 1 1 d .
S2D S 1.1158(2) 0.49326(11) 0.46360(19) 0.0498(5) Uani 1 1 d .
NiD Ni 0.99738(14) 0.57101(4) 0.51464(11) 0.0332(3) Uani 1 1 d .
NiB Ni 1.00801(14) 0.56051(5) 0.99364(11) 0.0347(3) Uani 1 1 d .
NiC Ni 0.49370(14) 0.56342(5) 0.75773(11) 0.0343(3) Uani 1 1 d .
NiA Ni 1.50048(15) 0.55739(5) 1.23595(11) 0.0343(3) Uani 1 1 d .
S3A S 1.6073(3) 0.75279(11) 1.0820(2) 0.0595(7) Uani 1 1 d .
S3D S 0.9001(3) 0.37341(11) 0.6682(2) 0.0630(7) Uani 1 1 d .
S4D S 1.1423(4) 0.35304(12) 0.5042(3) 0.0633(8) Uani 1 1 d .
S4B S 1.1014(4) 0.33719(13) 1.0004(3) 0.0607(7) Uani 1 1 d .
S4C S 0.5374(3) 0.74266(12) 0.5354(2) 0.0692(8) Uani 1 1 d .
S3B S 0.9538(4) 0.38328(12) 1.2178(2) 0.0718(8) Uani 1 1 d .
S3C S 0.3988(4) 0.78641(13) 0.7592(3) 0.0568(7) Uani 1 1 d .
S4A S 1.3548(4) 0.77533(13) 1.2376(3) 0.0670(9) Uani 1 1 d .
C2D C 1.0605(12) 0.4284(4) 0.5293(9) 0.040(2) Uani 1 1 d .
C1D C 0.9706(11) 0.4333(5) 0.5971(9) 0.034(2) Uani 1 1 d .
C2C C 0.5043(12) 0.6912(5) 0.6389(9) 0.034(2) Uani 1 1 d .
C1C C 0.4514(11) 0.7095(4) 0.7302(8) 0.0319(19) Uani 1 1 d .
C1A C 1.5318(12) 0.6924(4) 1.1505(9) 0.034(2) Uani 1 1 d .
C1B C 0.9937(11) 0.4327(5) 1.1147(10) 0.037(2) Uani 1 1 d .
C2A C 1.4321(11) 0.7019(5) 1.2177(8) 0.037(2) Uani 1 1 d .
C2B C 1.0427(11) 0.4164(5) 1.0264(10) 0.041(2) Uani 1 1 d .

loop_
_atom_site_aniso_label
_atom_site_aniso_U_11
_atom_site_aniso_U_22
_atom_site_aniso_U_33
_atom_site_aniso_U_23
_atom_site_aniso_U_13
_atom_site_aniso_U_12
C9D 0.039(4) 0.031(4) 0.068(5) 0.005(3) 0.007(4) 0.008(3)
C8D 0.059(4) 0.034(3) 0.055(5) 0.003(3) 0.016(4) 0.000(3)
C7D 0.061(5) 0.029(4) 0.046(5) -0.003(3) 0.005(4) -0.005(3)
C5D 0.130(11) 0.033(4) 0.040(5) 0.007(3) 0.039(7) 0.001(5)
C6D 0.049(6) 0.034(4) 0.112(10) 0.025(5) 0.044(6) 0.002(4)
C7B 0.094(9) 0.030(4) 0.055(6) 0.005(4) 0.035(6) -0.002(5)
C5B 0.046(4) 0.049(4) 0.056(5) 0.017(3) 0.024(4) -0.005(3)
C8B 0.059(6) 0.042(4) 0.067(6) 0.015(4) 0.041(6) 0.012(4)
C5C 0.059(4) 0.041(4) 0.048(4) 0.003(3) 0.021(4) -0.009(3)
C9B 0.045(4) 0.046(4) 0.039(4) 0.007(3) 0.006(3) -0.001(3)
C4D 0.094(8) 0.051(5) 0.048(5) 0.005(4) 0.015(5) 0.016(5)
C3C 0.053(5) 0.033(4) 0.077(7) 0.002(4) 0.016(5) 0.016(4)
C6B 0.048(5) 0.054(5) 0.053(5) 0.002(4) 0.007(4) -0.032(4)
C4C 0.070(5) 0.022(4) 0.059(5) 0.003(3) 0.019(4) 0.012(3)
C4B 0.067(6) 0.028(4) 0.067(6) -0.003(4) 0.006(5) 0.008(4)
C3B 0.093(7) 0.044(5) 0.059(6) -0.005(4) 0.024(5) -0.012(5)
C4A 0.056(5) 0.031(4) 0.090(7) 0.005(5) -0.010(5) 0.006(4)
C3D 0.106(9) 0.057(6) 0.080(8) 0.025(5) 0.024(7) -0.010(6)
C6A 0.061(5) 0.033(4) 0.065(6) 0.000(4) -0.021(4) 0.002(3)
C8C 0.105(10) 0.032(4) 0.054(6) -0.006(4) 0.027(7) -0.006(5)
C3A 0.098(7) 0.024(4) 0.060(6) -0.002(3) 0.019(5) 0.005(4)
C7A 0.056(4) 0.038(3) 0.052(4) 0.004(3) 0.023(4) 0.003(3)
C7C 0.046(6) 0.039(5) 0.143(12) 0.039(6) 0.041(8) 0.011(4)
C5A 0.144(12) 0.045(5) 0.034(5) 0.011(4) 0.019(7) 0.015(7)
C6C 0.038(4) 0.054(4) 0.065(6) 0.028(4) -0.002(4) -0.008(3)
C8A 0.049(5) 0.040(4) 0.071(6) 0.004(4) 0.004(4) -0.012(4)
C9C 0.040(4) 0.049(5) 0.055(5) 0.007(4) 0.008(4) -0.003(3)
C9A 0.071(7) 0.053(5) 0.082(9) 0.016(5) 0.045(7) 0.011(5)
S1D 0.0579(14) 0.0317(8) 0.0503(12) 0.0021(8) 0.0328(11) 0.0032(9)
S2C 0.0576(14) 0.0320(9) 0.0395(10) 0.0012(7) 0.0235(10) 0.0056(9)
S1A 0.0551(13) 0.0303(8) 0.0490(12) 0.0012(8) 0.0310(11) 0.0036(9)
S2A 0.0614(13) 0.0446(11) 0.0575(14) 0.0071(9) 0.0377(11) 0.0111(9)
S1B 0.0594(14) 0.0337(9) 0.0380(10) 0.0031(7) 0.0242(10) 0.0051(9)
S2B 0.0576(12) 0.0506(11) 0.0413(11) -0.0008(8) 0.0269(10) 0.0061(9)
S1C 0.0516(11) 0.0406(10) 0.0421(11) -0.0006(8) 0.0224(9) 0.0007(8)
S2D 0.0638(13) 0.0388(10) 0.0610(14) 0.0088(9) 0.0416(11) 0.0091(8)
NiD 0.0378(5) 0.0269(6) 0.0371(5) 0.0034(4) 0.0137(4) 0.0012(4)
NiB 0.0345(5) 0.0360(6) 0.0354(5) 0.0044(5) 0.0120(4) -0.0017(4)
NiC 0.0344(5) 0.0315(5) 0.0384(6) 0.0028(5) 0.0119(4) -0.0013(4)
NiA 0.0374(5) 0.0306(5) 0.0367(5) 0.0039(5) 0.0133(4) 0.0010(4)
S3A 0.0840(17) 0.0345(9) 0.0728(16) 0.0016(10) 0.0434(14) -0.0086(9)
S3D 0.0856(16) 0.0345(10) 0.0839(17) 0.0072(10) 0.0490(14) -0.0062(9)
S4D 0.100(2) 0.0395(12) 0.0609(13) 0.0042(10) 0.0405(14) 0.0242(12)
S4B 0.0785(16) 0.0405(11) 0.0707(14) -0.0113(10) 0.0328(12) 0.0121(11)
S4C 0.112(2) 0.0415(11) 0.0756(17) 0.0199(11) 0.0623(17) 0.0167(12)
S3B 0.113(2) 0.0413(11) 0.0829(18) 0.0214(12) 0.0636(17) 0.0181(12)
S3C 0.0769(15) 0.0403(11) 0.0589(13) -0.0058(9) 0.0276(12) 0.0119(10)
S4A 0.088(2) 0.0439(13) 0.0804(18) 0.0002(11) 0.0426(16) 0.0226(12)
C2D 0.053(5) 0.026(4) 0.043(5) -0.006(3) 0.014(4) 0.007(3)
C1D 0.032(4) 0.028(4) 0.041(5) -0.004(3) 0.006(4) -0.004(3)
C2C 0.041(4) 0.032(4) 0.034(4) 0.003(3) 0.017(4) -0.003(3)
C1C 0.033(4) 0.035(4) 0.030(4) 0.001(3) 0.011(3) 0.002(3)
C1A 0.045(5) 0.028(4) 0.030(4) -0.002(3) 0.013(4) -0.002(3)
C1B 0.025(4) 0.037(4) 0.049(5) -0.001(4) 0.009(4) 0.003(3)
C2A 0.032(4) 0.050(4) 0.030(4) 0.003(3) 0.012(4) 0.004(3)
C2B 0.029(4) 0.036(4) 0.060(6) -0.009(4) 0.016(4) -0.002(3)

loop_
_atom_type_symbol
_atom_type_description
_atom_type_scat_dispersion_real
_atom_type_scat_dispersion_imag
_atom_type_scat_source
C C 0.0033 0.0016 'International Tables Vol C Tables 4.2.6.8 and 6.1.1.4'
H H 0.0000 0.0000 'International Tables Vol C Tables 4.2.6.8 and 6.1.1.4'
Ni Ni 0.3393 1.1124 'International Tables Vol C Tables 4.2.6.8 and 6.1.1.4'
S S 0.1246 0.1234 'International Tables Vol C Tables 4.2.6.8 and 6.1.1.4'

loop_
_geom_angle_atom_site_label_1
_geom_angle_atom_site_label_2
_geom_angle_atom_site_label_3
_geom_angle
C8D C9D C5D 107.6(9)
C8D C9D NiD 70.0(5)
C5D C9D NiD 68.6(5)
C9D C8D C7D 111.9(8)
C9D C8D NiD 72.5(5)
C7D C8D NiD 72.1(5)
C6D C7D C8D 107.1(9)
C6D C7D NiD 69.3(6)
C8D C7D NiD 69.9(5)
C9D C5D C6D 104.6(9)
C9D C5D NiD 71.8(5)
C6D C5D NiD 69.4(5)
C7D C6D C5D 108.7(8)
C7D C6D NiD 72.6(6)
C5D C6D NiD 69.6(5)
C6B C7B C8B 108.6(9)
C6B C7B NiB 72.3(6)
C8B C7B NiB 70.9(6)
C9B C5B C6B 109.5(8)
C9B C5B NiB 72.6(4)
C6B C5B NiB 73.3(5)
C9B C8B C7B 106.4(7)
C9B C8B NiB 70.4(5)
C7B C8B NiB 69.2(5)
C9C C5C C6C 108.3(8)
C9C C5C NiC 72.4(5)
C6C C5C NiC 71.8(5)
C5B C9B C8B 107.5(9)
C5B C9B NiB 68.3(5)
C8B C9B NiB 70.4(5)
C3D C4D S4D 111.5(9)
C4C C3C S3C 113.5(8)
C7B C6B C5B 107.6(9)
C7B C6B NiB 69.3(5)
C5B C6B NiB 67.8(5)
C3C C4C S4C 110.4(7)
C3B C4B S4B 111.7(8)
C4B C3B S3B 116.6(7)
C3A C4A S4A 114.0(8)
C4D C3D S3D 120.7(9)
C5A C6A C7A 107.5(10)
C5A C6A NiA 70.2(6)
C7A C6A NiA 69.6(5)
C9C C8C C7C 108.3(10)
C9C C8C NiC 72.3(7)
C7C C8C NiC 70.6(6)
C4A C3A S3A 111.9(7)
C8A C7A C6A 107.7(8)
C8A C7A NiA 72.0(5)
C6A C7A NiA 70.9(5)
C6C C7C C8C 108.4(9)
C6C C7C NiC 72.8(6)
C8C C7C NiC 69.8(6)
C6A C5A C9A 110.3(10)
C6A C5A NiA 73.3(6)
C9A C5A NiA 69.2(6)
C7C C6C C5C 108.7(10)
C7C C6C NiC 70.7(6)
C5C C6C NiC 68.9(5)
C9A C8A C7A 108.1(10)
C9A C8A NiA 68.4(7)
C7A C8A NiA 69.2(5)
C5C C9C C8C 106.1(9)
C5C C9C NiC 69.1(5)
C8C C9C NiC 69.2(6)
C8A C9A C5A 106.1(9)
C8A C9A NiA 73.7(6)
C5A C9A NiA 70.0(6)
C1D S1D NiD 104.0(3)
C2C S2C NiC 103.9(3)
C1A S1A NiA 103.8(3)
C2A S2A NiA 105.2(3)
C1B S1B NiB 104.0(4)
C2B S2B NiB 103.2(3)
C1C S1C NiC 105.3(3)
C2D S2D NiD 102.8(3)
C6D NiD C5D 41.0(4)
C6D NiD C8D 63.9(4)
C5D NiD C8D 65.1(3)
C6D NiD S2D 102.2(3)
C5D NiD S2D 105.3(3)
C8D NiD S2D 166.1(2)
C6D NiD S1D 157.9(4)
C5D NiD S1D 149.2(3)
C8D NiD S1D 100.8(2)
S2D NiD S1D 92.38(10)
C6D NiD C7D 38.1(4)
C5D NiD C7D 66.3(4)
C8D NiD C7D 38.0(4)
S2D NiD C7D 130.0(3)
S1D NiD C7D 120.2(3)
C6D NiD C9D 65.8(4)
C5D NiD C9D 39.7(4)
C8D NiD C9D 37.5(4)
S2D NiD C9D 139.5(3)
S1D NiD C9D 112.6(3)
C7D NiD C9D 64.3(4)
C5B NiB C7B 65.5(4)
C5B NiB S2B 98.1(2)
C7B NiB S2B 157.6(3)
C5B NiB C9B 39.0(3)
C7B NiB C9B 65.8(4)
S2B NiB C9B 111.8(3)
C5B NiB C8B 65.9(3)
C7B NiB C8B 39.9(4)
S2B NiB C8B 148.9(3)
C9B NiB C8B 39.2(4)
C5B NiB S1B 168.4(3)
C7B NiB S1B 103.1(3)
S2B NiB S1B 92.33(10)
C9B NiB S1B 139.8(2)
C8B NiB S1B 107.0(2)
C5B NiB C6B 38.9(4)
C7B NiB C6B 38.4(4)
S2B NiB C6B 119.4(3)
C9B NiB C6B 65.0(4)
C8B NiB C6B 65.4(4)
S1B NiB C6B 130.5(3)
C5C NiC C8C 64.4(4)
C5C NiC C7C 64.3(4)
C8C NiC C7C 39.7(5)
C5C NiC C6C 39.3(3)
C8C NiC C6C 63.7(4)
C7C NiC C6C 36.5(5)
C5C NiC S1C 97.5(2)
C8C NiC S1C 155.7(3)
C7C NiC S1C 148.3(4)
C6C NiC S1C 113.2(4)
C5C NiC C9C 38.6(4)
C8C NiC C9C 38.5(4)
C7C NiC C9C 65.3(4)
C6C NiC C9C 64.7(4)
S1C NiC C9C 117.3(3)
C5C NiC S2C 169.0(2)
C8C NiC S2C 104.7(3)
C7C NiC S2C 108.9(4)
C6C NiC S2C 139.2(3)
S1C NiC S2C 92.41(10)
C9C NiC S2C 131.5(3)
C9A NiA C5A 40.8(5)
C9A NiA C7A 65.2(4)
C5A NiA C7A 63.9(4)
C9A NiA C6A 65.6(5)
C5A NiA C6A 36.5(4)
C7A NiA C6A 39.5(4)
C9A NiA S2A 101.5(3)
C5A NiA S2A 107.3(3)
C7A NiA S2A 166.6(2)
C6A NiA S2A 137.9(3)
C9A NiA S1A 159.5(4)
C5A NiA S1A 147.0(4)
C7A NiA S1A 100.01(19)
C6A NiA S1A 112.8(4)
S2A NiA S1A 92.56(10)
C9A NiA C8A 38.0(5)
C5A NiA C8A 64.5(5)
C7A NiA C8A 38.7(4)
C6A NiA C8A 65.0(4)
S2A NiA C8A 129.3(3)
S1A NiA C8A 121.7(3)
C1A S3A C3A 106.9(5)
C3D S3D C1D 105.6(5)
C2D S4D C4D 100.7(5)
C2B S4B C4B 100.6(5)
C2C S4C C4C 106.0(5)
C3B S3B C1B 105.5(5)
C1C S3C C3C 98.3(5)
C2A S4A C4A 98.4(5)
C1D C2D S2D 123.2(7)
C1D C2D S4D 122.1(7)
S2D C2D S4D 114.7(5)
C2D C1D S3D 129.6(7)
C2D C1D S1D 117.4(7)
S3D C1D S1D 113.0(5)
C1C C2C S2C 120.4(7)
C1C C2C S4C 126.0(7)
S2C C2C S4C 113.6(5)
C2C C1C S1C 117.8(7)
C2C C1C S3C 126.5(7)
S1C C1C S3C 115.7(5)
C2A C1A S1A 120.6(7)
C2A C1A S3A 125.7(7)
S1A C1A S3A 113.7(5)
C2B C1B S1B 118.1(8)
C2B C1B S3B 129.1(8)
S1B C1B S3B 112.8(6)
C1A C2A S2A 117.6(7)
C1A C2A S4A 124.4(7)
S2A C2A S4A 118.0(5)
C1B C2B S2B 122.4(8)
C1B C2B S4B 124.3(8)
S2B C2B S4B 113.2(5)

loop_
_geom_bond_atom_site_label_1
_geom_bond_atom_site_label_2
_geom_bond_distance
C9D C8D 1.361(13)
C9D C5D 1.434(13)
C9D NiD 2.134(10)
C8D C7D 1.379(13)
C8D NiD 2.102(7)
C7D C6D 1.377(16)
C7D NiD 2.131(9)
C5D C6D 1.464(16)
C5D NiD 2.091(9)
C6D NiD 2.088(9)
C7B C6B 1.401(14)
C7B C8B 1.448(15)
C7B NiB 2.111(10)
C5B C9B 1.409(11)
C5B C6B 1.409(14)
C5B NiB 2.078(6)
C8B C9B 1.433(13)
C8B NiB 2.135(9)
C5C C9C 1.388(15)
C5C C6C 1.412(12)
C5C NiC 2.080(6)
C9B NiB 2.135(9)
C4D C3D 1.523(18)
C4D S4D 1.807(12)
C3C C4C 1.510(15)
C3C S3C 1.775(13)
C6B NiB 2.150(10)
C4C S4C 1.840(9)
C4B C3B 1.541(16)
C4B S4B 1.799(12)
C3B S3B 1.735(11)
C4A C3A 1.506(17)
C4A S4A 1.792(14)
C3D S3D 1.718(14)
C6A C5A 1.312(16)
C6A C7A 1.421(13)
C6A NiA 2.111(11)
C8C C9C 1.388(15)
C8C C7C 1.417(16)
C8C NiC 2.083(10)
C3A S3A 1.847(10)
C7A C8A 1.401(13)
C7A NiA 2.094(7)
C7C C6C 1.318(17)
C7C NiC 2.093(10)
C5A C9A 1.443(17)
C5A NiA 2.074(10)
C6C NiC 2.119(10)
C8A C9A 1.365(17)
C8A NiA 2.130(11)
C9C NiC 2.122(11)
C9A NiA 2.063(11)
S1D C1D 1.754(10)
S1D NiD 2.128(2)
S2C C2C 1.721(10)
S2C NiC 2.133(2)
S1A C1A 1.719(10)
S1A NiA 2.125(2)
S2A C2A 1.720(9)
S2A NiA 2.121(2)
S1B C1B 1.746(10)
S1B NiB 2.135(2)
S2B C2B 1.723(11)
S2B NiB 2.125(3)
S1C C1C 1.726(9)
S1C NiC 2.119(3)
S2D C2D 1.714(10)
S2D NiD 2.127(2)
S3A C1A 1.752(9)
S3D C1D 1.740(10)
S4D C2D 1.795(9)
S4B C2B 1.784(10)
S4C C2C 1.753(9)
S3B C1B 1.747(11)
S3C C1C 1.732(9)
S4A C2A 1.724(10)
C2D C1D 1.321(13)
C2C C1C 1.390(13)
C1A C2A 1.395(12)
C1B C2B 1.327(14)
